data_4111044
loop_
_publ_author_name
'John J. Curley'
'Emma L. Sceats'
'Christopher C. Cummins'

_publ_contact_author_address
;Department of Chemistry
Massachusetts Institute of Technology 
77 Massachusetts Av. 
Cambridge, MA 02139
;
_publ_contact_author_email ccummins@mit.edu
_publ_contact_author_name 'Christopher C. Cummins'
_publ_section_title
;
 A Cycle for Organic Nitrile Synthesis via Dinitrogen Cleavage
;
_journal_name_full 'Journal of the American Chemical Society'
_journal_page_first 14036
_journal_page_last 14037
_journal_paper_doi 10.1021/ja066090a
_journal_volume 128
_journal_year 2006
_chemical_formula_sum 'C46 H68 Mo N4 O Si'
_chemical_formula_weight 817.07
_chemical_name_common Ph(Me3SiO)C=NMo(N[t-Bu](3,5-C6H3Me2)
_chemical_name_systematic
; 
 ? 
;
_space_group_IT_number 2
_symmetry_cell_setting triclinic
_symmetry_space_group_name_Hall '-P 1'
_symmetry_space_group_name_H-M 'P -1'
_atom_sites_solution_hydrogens geom
_atom_sites_solution_primary direct
_atom_sites_solution_secondary difmap
_audit_creation_method SHELXL-97
_cell_angle_alpha 103.380(7)
_cell_angle_beta 103.203(6)
_cell_angle_gamma 97.163(6)
_cell_formula_units_Z 2
_cell_length_a 9.5296(16)
_cell_length_b 12.337(3)
_cell_length_c 20.531(4)
_cell_measurement_reflns_used 7076
_cell_measurement_temperature 100(2)
_cell_measurement_theta_max 0.00
_cell_measurement_theta_min 0.00
_cell_volume 2245.6(8)
_computing_cell_refinement 'SAINT 5 (Bruker-AXS, 2003)'
_computing_data_collection 'SMART 5 (Bruker-AXS, 2003)'
_computing_data_reduction 'SAINT 5 (Bruker-AXS, 2003)'
_computing_molecular_graphics 'Bruker SHELXTL'
_computing_publication_material 'Bruker SHELXTL'
_computing_structure_refinement 'SHELXL-97 (Sheldrick, 1997)'
_computing_structure_solution 'SHELXS-97 (Sheldrick, 1990)'
_diffrn_ambient_temperature 100(2)
_diffrn_measured_fraction_theta_full 0.983
_diffrn_measured_fraction_theta_max 0.983
_diffrn_measurement_device_type 'Bruker Smart APEX CCD'
_diffrn_measurement_method 'omega and phi scans'
_diffrn_radiation_monochromator graphite
_diffrn_radiation_source 'fine-focus sealed tube'
_diffrn_radiation_type MoK\a
_diffrn_radiation_wavelength 0.71073
_diffrn_reflns_av_R_equivalents 0.0459
_diffrn_reflns_av_sigmaI/netI 0.0368
_diffrn_reflns_limit_h_max 12
_diffrn_reflns_limit_h_min -12
_diffrn_reflns_limit_k_max 16
_diffrn_reflns_limit_k_min -16
_diffrn_reflns_limit_l_max 27
_diffrn_reflns_limit_l_min 0
_diffrn_reflns_number 46636
_diffrn_reflns_theta_full 28.45
_diffrn_reflns_theta_max 28.45
_diffrn_reflns_theta_min 1.06
_exptl_absorpt_coefficient_mu 0.356
_exptl_absorpt_correction_T_max 0.9824
_exptl_absorpt_correction_T_min 0.9809
_exptl_absorpt_correction_type multi-scan
_exptl_absorpt_process_details sadabs
_exptl_crystal_colour green
_exptl_crystal_density_diffrn 1.208
_exptl_crystal_description block
_exptl_crystal_F_000 872
_exptl_crystal_size_max 0.12
_exptl_crystal_size_mid 0.12
_exptl_crystal_size_min 0.05
_refine_diff_density_max 0.812
_refine_diff_density_min -0.309
_refine_diff_density_rms 0.072
_refine_ls_extinction_method none
_refine_ls_goodness_of_fit_ref 1.049
_refine_ls_hydrogen_treatment riding
_refine_ls_matrix_type full
_refine_ls_number_parameters 496
_refine_ls_number_reflns 11152
_refine_ls_number_restraints 0
_refine_ls_restrained_S_all 1.049
_refine_ls_R_factor_all 0.0415
_refine_ls_R_factor_gt 0.0355
_refine_ls_shift/su_max 0.001
_refine_ls_shift/su_mean 0.000
_refine_ls_structure_factor_coef Fsqd
_refine_ls_weighting_details 'calc w=1/[\s^2^(Fo^2^)+(0.0440P)^2^+1.0415P] where P=(Fo^2^+2Fc^2^)/3'
_refine_ls_weighting_scheme calc
_refine_ls_wR_factor_gt 0.0849
_refine_ls_wR_factor_ref 0.0877
_reflns_number_gt 9950
_reflns_number_total 11152
_reflns_threshold_expression >2sigma(I)
_cod_data_source_file ja066090asi20060915_111623.cif
_cod_data_source_block 05148
_cod_database_code 4111044

loop_
_symmetry_equiv_pos_as_xyz
'x, y, z'
'-x, -y, -z'

loop_
_atom_site_label
_atom_site_type_symbol
_atom_site_fract_x
_atom_site_fract_y
_atom_site_fract_z
_atom_site_U_iso_or_equiv
_atom_site_adp_type
_atom_site_occupancy
_atom_site_symmetry_multiplicity
_atom_site_calc_flag
_atom_site_refinement_flags
Mo1 Mo 0.429824(15) 0.515809(12) -0.273016(7) 0.01259(5) Uani 1 1 d .
Si1 Si 0.22320(6) 0.88823(4) -0.21399(3) 0.02015(11) Uani 1 1 d .
O1 O 0.20053(13) 0.74820(10) -0.22427(6) 0.0179(3) Uani 1 1 d .
N1 N 0.31759(16) 0.50370(12) -0.36900(7) 0.0155(3) Uani 1 1 d .
N2 N 0.64114(16) 0.58087(12) -0.24333(7) 0.0153(3) Uani 1 1 d .
N3 N 0.39066(16) 0.37895(12) -0.24176(7) 0.0160(3) Uani 1 1 d .
N4 N 0.36055(15) 0.62155(12) -0.21668(7) 0.0146(3) Uani 1 1 d .
C11 C 0.23100(19) 0.39377(15) -0.40843(9) 0.0172(3) Uani 1 1 d .
C12 C 0.10184(19) 0.35248(16) -0.39387(10) 0.0198(4) Uani 1 1 d .
H12 H 0.0698 0.3980 -0.3581 0.024 Uiso 1 1 calc R
C13 C 0.0188(2) 0.24540(17) -0.43098(11) 0.0247(4) Uani 1 1 d .
C14 C 0.0653(2) 0.18135(16) -0.48488(10) 0.0260(4) Uani 1 1 d .
H14 H 0.0084 0.1091 -0.5112 0.031 Uiso 1 1 calc R
C15 C 0.1927(2) 0.22092(16) -0.50075(10) 0.0244(4) Uani 1 1 d .
C16 C 0.2759(2) 0.32691(16) -0.46159(9) 0.0205(4) Uani 1 1 d .
H16 H 0.3645 0.3538 -0.4714 0.025 Uiso 1 1 calc R
C17 C 0.2880(2) 0.59871(15) -0.40162(9) 0.0185(3) Uani 1 1 d .
C18 C 0.3106(3) 0.57448(18) -0.47458(10) 0.0300(5) Uani 1 1 d .
H18A H 0.4098 0.5592 -0.4726 0.045 Uiso 1 1 calc R
H18B H 0.2984 0.6405 -0.4928 0.045 Uiso 1 1 calc R
H18C H 0.2383 0.5083 -0.5051 0.045 Uiso 1 1 calc R
C19 C 0.1304(2) 0.61553(17) -0.40557(11) 0.0248(4) Uani 1 1 d .
H19A H 0.0622 0.5455 -0.4338 0.037 Uiso 1 1 calc R
H19B H 0.1112 0.6775 -0.4268 0.037 Uiso 1 1 calc R
H19C H 0.1167 0.6343 -0.3587 0.037 Uiso 1 1 calc R
C21 C 0.70851(18) 0.65435(15) -0.17459(9) 0.0166(3) Uani 1 1 d .
C22 C 0.72522(19) 0.77184(16) -0.16134(10) 0.0202(4) Uani 1 1 d .
H22 H 0.6942 0.8046 -0.1985 0.024 Uiso 1 1 calc R
C23 C 0.7872(2) 0.84230(16) -0.09392(11) 0.0236(4) Uani 1 1 d .
C24 C 0.8329(2) 0.79277(17) -0.03999(10) 0.0244(4) Uani 1 1 d .
H24 H 0.8755 0.8401 0.0058 0.029 Uiso 1 1 calc R
C25 C 0.81766(19) 0.67629(17) -0.05165(10) 0.0211(4) Uani 1 1 d .
C26 C 0.75507(19) 0.60788(16) -0.11954(9) 0.0180(3) Uani 1 1 d .
H26 H 0.7441 0.5278 -0.1282 0.022 Uiso 1 1 calc R
C27 C 0.74760(19) 0.55373(16) -0.28605(9) 0.0187(4) Uani 1 1 d .
C28 C 0.8116(2) 0.66027(19) -0.30364(12) 0.0286(4) Uani 1 1 d .
H28A H 0.7315 0.6923 -0.3267 0.043 Uiso 1 1 calc R
H28B H 0.8743 0.6403 -0.3346 0.043 Uiso 1 1 calc R
H28C H 0.8699 0.7164 -0.2608 0.043 Uiso 1 1 calc R
C29 C 0.8747(2) 0.50836(18) -0.24745(10) 0.0240(4) Uani 1 1 d .
H29A H 0.9271 0.5652 -0.2038 0.036 Uiso 1 1 calc R
H29B H 0.9423 0.4924 -0.2764 0.036 Uiso 1 1 calc R
H29C H 0.8361 0.4384 -0.2374 0.036 Uiso 1 1 calc R
C31 C 0.4619(2) 0.28796(15) -0.26767(9) 0.0176(3) Uani 1 1 d .
C32 C 0.6019(2) 0.28114(16) -0.23097(10) 0.0212(4) Uani 1 1 d .
H32 H 0.6514 0.3387 -0.1896 0.025 Uiso 1 1 calc R
C33 C 0.6703(2) 0.19172(17) -0.25375(11) 0.0241(4) Uani 1 1 d .
C34 C 0.5959(2) 0.10899(17) -0.31487(11) 0.0257(4) Uani 1 1 d .
H34 H 0.6416 0.0480 -0.3313 0.031 Uiso 1 1 calc R
C35 C 0.4562(2) 0.11338(16) -0.35252(10) 0.0239(4) Uani 1 1 d .
C36 C 0.3902(2) 0.20368(16) -0.32857(9) 0.0201(4) Uani 1 1 d .
H36 H 0.2953 0.2079 -0.3540 0.024 Uiso 1 1 calc R
C37 C 0.32770(19) 0.36550(15) -0.18212(9) 0.0176(3) Uani 1 1 d .
C38 C 0.4343(2) 0.43268(16) -0.11235(9) 0.0214(4) Uani 1 1 d .
H38A H 0.5230 0.3995 -0.1048 0.032 Uiso 1 1 calc R
H38B H 0.3874 0.4297 -0.0749 0.032 Uiso 1 1 calc R
H38C H 0.4609 0.5118 -0.1128 0.032 Uiso 1 1 calc R
C39 C 0.1824(2) 0.40791(16) -0.19195(10) 0.0217(4) Uani 1 1 d .
H39A H 0.1999 0.4878 -0.1920 0.033 Uiso 1 1 calc R
H39B H 0.1394 0.4001 -0.1539 0.033 Uiso 1 1 calc R
H39C H 0.1148 0.3629 -0.2363 0.033 Uiso 1 1 calc R
C40 C 0.29757(18) 0.69571(14) -0.18594(9) 0.0156(3) Uani 1 1 d .
C41 C 0.31537(19) 0.72394(15) -0.11047(9) 0.0165(3) Uani 1 1 d .
C42 C 0.4534(2) 0.73514(16) -0.06511(9) 0.0197(4) Uani 1 1 d .
H42 H 0.5354 0.7254 -0.0834 0.024 Uiso 1 1 calc R
C43 C 0.4726(2) 0.76022(17) 0.00606(10) 0.0239(4) Uani 1 1 d .
H43 H 0.5674 0.7684 0.0362 0.029 Uiso 1 1 calc R
C44 C 0.3535(2) 0.77345(17) 0.03336(10) 0.0240(4) Uani 1 1 d .
H44 H 0.3663 0.7901 0.0821 0.029 Uiso 1 1 calc R
C45 C 0.2156(2) 0.76216(16) -0.01102(10) 0.0227(4) Uani 1 1 d .
H45 H 0.1337 0.7707 0.0076 0.027 Uiso 1 1 calc R
C46 C 0.1960(2) 0.73853(16) -0.08225(10) 0.0203(4) Uani 1 1 d .
H46 H 0.1014 0.7322 -0.1121 0.024 Uiso 1 1 calc R
C47 C 0.4220(2) 0.94866(18) -0.18998(13) 0.0331(5) Uani 1 1 d .
H47A H 0.4691 0.9387 -0.1446 0.050 Uiso 1 1 calc R
H47B H 0.4354 1.0297 -0.1876 0.050 Uiso 1 1 calc R
H47C H 0.4665 0.9095 -0.2250 0.050 Uiso 1 1 calc R
C48 C 0.1267(3) 0.90578(19) -0.29895(12) 0.0342(5) Uani 1 1 d .
H48A H 0.1748 0.8735 -0.3343 0.051 Uiso 1 1 calc R
H48B H 0.1297 0.9867 -0.2955 0.051 Uiso 1 1 calc R
H48C H 0.0243 0.8665 -0.3120 0.051 Uiso 1 1 calc R
C49 C 0.1362(3) 0.95762(19) -0.14759(14) 0.0427(6) Uani 1 1 d .
H49A H 0.0373 0.9144 -0.1557 0.064 Uiso 1 1 calc R
H49B H 0.1299 1.0351 -0.1506 0.064 Uiso 1 1 calc R
H49C H 0.1953 0.9601 -0.1013 0.064 Uiso 1 1 calc R
C110 C 0.3956(2) 0.70683(16) -0.35623(10) 0.0222(4) Uani 1 1 d .
H11A H 0.3791 0.7258 -0.3099 0.033 Uiso 1 1 calc R
H11B H 0.3801 0.7694 -0.3774 0.033 Uiso 1 1 calc R
H11C H 0.4964 0.6945 -0.3524 0.033 Uiso 1 1 calc R
C131 C -0.1180(2) 0.20009(19) -0.41279(14) 0.0369(5) Uani 1 1 d .
H13A H -0.0959 0.1458 -0.3855 0.055 Uiso 1 1 calc R
H13B H -0.1952 0.1621 -0.4556 0.055 Uiso 1 1 calc R
H13C H -0.1514 0.2630 -0.3855 0.055 Uiso 1 1 calc R
C151 C 0.2431(3) 0.15148(18) -0.55902(11) 0.0321(5) Uani 1 1 d .
H15A H 0.1918 0.0725 -0.5718 0.048 Uiso 1 1 calc R
H15B H 0.3491 0.1547 -0.5436 0.048 Uiso 1 1 calc R
H15C H 0.2210 0.1822 -0.5994 0.048 Uiso 1 1 calc R
C210 C 0.6656(2) 0.46331(18) -0.35313(10) 0.0254(4) Uani 1 1 d .
H21A H 0.6197 0.3969 -0.3419 0.038 Uiso 1 1 calc R
H21B H 0.7348 0.4410 -0.3802 0.038 Uiso 1 1 calc R
H21C H 0.5897 0.4940 -0.3804 0.038 Uiso 1 1 calc R
C231 C 0.7999(2) 0.96885(17) -0.07875(12) 0.0327(5) Uani 1 1 d .
H23A H 0.7290 0.9927 -0.0531 0.049 Uiso 1 1 calc R
H23B H 0.7796 0.9905 -0.1225 0.049 Uiso 1 1 calc R
H23C H 0.8994 1.0059 -0.0507 0.049 Uiso 1 1 calc R
C251 C 0.8673(2) 0.6225(2) 0.00646(10) 0.0292(4) Uani 1 1 d .
H25A H 0.9609 0.5988 0.0044 0.044 Uiso 1 1 calc R
H25B H 0.7935 0.5563 0.0016 0.044 Uiso 1 1 calc R
H25C H 0.8799 0.6776 0.0512 0.044 Uiso 1 1 calc R
C310 C 0.2929(2) 0.24036(16) -0.18354(10) 0.0226(4) Uani 1 1 d .
H31A H 0.2287 0.1972 -0.2291 0.034 Uiso 1 1 calc R
H31B H 0.2434 0.2329 -0.1474 0.034 Uiso 1 1 calc R
H31C H 0.3843 0.2109 -0.1750 0.034 Uiso 1 1 calc R
C331 C 0.8211(2) 0.18549(19) -0.21277(13) 0.0343(5) Uani 1 1 d .
H33A H 0.8956 0.2197 -0.2317 0.051 Uiso 1 1 calc R
H33B H 0.8284 0.1060 -0.2160 0.051 Uiso 1 1 calc R
H33C H 0.8372 0.2268 -0.1640 0.051 Uiso 1 1 calc R
C351 C 0.3762(3) 0.02011(18) -0.41792(11) 0.0350(5) Uani 1 1 d .
H35A H 0.2771 0.0336 -0.4355 0.052 Uiso 1 1 calc R
H35B H 0.3698 -0.0534 -0.4072 0.052 Uiso 1 1 calc R
H35C H 0.4300 0.0200 -0.4533 0.052 Uiso 1 1 calc R

loop_
_atom_site_aniso_label
_atom_site_aniso_U_11
_atom_site_aniso_U_22
_atom_site_aniso_U_33
_atom_site_aniso_U_23
_atom_site_aniso_U_13
_atom_site_aniso_U_12
Mo1 0.01317(7) 0.01255(8) 0.01183(7) 0.00317(5) 0.00291(5) 0.00258(5)
Si1 0.0203(2) 0.0158(2) 0.0246(3) 0.0055(2) 0.0054(2) 0.00553(19)
O1 0.0175(6) 0.0155(6) 0.0195(6) 0.0041(5) 0.0023(5) 0.0043(5)
N1 0.0179(7) 0.0147(7) 0.0132(7) 0.0035(6) 0.0028(5) 0.0030(6)
N2 0.0154(7) 0.0171(7) 0.0136(7) 0.0031(6) 0.0048(5) 0.0036(5)
N3 0.0170(7) 0.0145(7) 0.0161(7) 0.0034(6) 0.0049(6) 0.0027(6)
N4 0.0149(7) 0.0133(7) 0.0149(7) 0.0036(6) 0.0039(5) 0.0008(5)
C11 0.0181(8) 0.0173(9) 0.0143(8) 0.0044(7) 0.0007(6) 0.0034(7)
C12 0.0192(8) 0.0189(9) 0.0188(8) 0.0030(7) 0.0020(7) 0.0039(7)
C13 0.0205(9) 0.0222(10) 0.0275(10) 0.0072(8) -0.0002(8) 0.0007(7)
C14 0.0305(10) 0.0164(9) 0.0224(9) 0.0013(7) -0.0043(8) 0.0006(8)
C15 0.0343(11) 0.0200(9) 0.0160(8) 0.0026(7) 0.0018(8) 0.0083(8)
C16 0.0246(9) 0.0206(9) 0.0167(8) 0.0052(7) 0.0047(7) 0.0061(7)
C17 0.0229(9) 0.0185(9) 0.0151(8) 0.0063(7) 0.0047(7) 0.0049(7)
C18 0.0482(13) 0.0285(11) 0.0196(9) 0.0114(8) 0.0132(9) 0.0127(9)
C19 0.0232(9) 0.0228(10) 0.0270(10) 0.0077(8) 0.0010(8) 0.0072(8)
C21 0.0117(7) 0.0186(9) 0.0181(8) 0.0022(7) 0.0042(6) 0.0024(6)
C22 0.0146(8) 0.0208(9) 0.0255(9) 0.0065(8) 0.0058(7) 0.0032(7)
C23 0.0140(8) 0.0206(9) 0.0306(10) -0.0015(8) 0.0049(7) 0.0004(7)
C24 0.0144(8) 0.0286(10) 0.0225(9) -0.0044(8) 0.0029(7) 0.0008(7)
C25 0.0143(8) 0.0290(10) 0.0188(9) 0.0041(8) 0.0052(7) 0.0029(7)
C26 0.0150(8) 0.0192(9) 0.0196(9) 0.0040(7) 0.0055(7) 0.0032(7)
C27 0.0167(8) 0.0239(9) 0.0173(8) 0.0055(7) 0.0075(7) 0.0053(7)
C28 0.0234(10) 0.0356(12) 0.0368(11) 0.0177(10) 0.0179(9) 0.0081(8)
C29 0.0201(9) 0.0321(11) 0.0214(9) 0.0049(8) 0.0073(7) 0.0115(8)
C31 0.0208(8) 0.0148(8) 0.0193(8) 0.0063(7) 0.0078(7) 0.0041(7)
C32 0.0216(9) 0.0165(9) 0.0252(9) 0.0058(7) 0.0057(7) 0.0033(7)
C33 0.0231(9) 0.0209(10) 0.0333(11) 0.0111(8) 0.0112(8) 0.0079(7)
C34 0.0329(10) 0.0210(10) 0.0320(11) 0.0105(8) 0.0178(9) 0.0134(8)
C35 0.0334(10) 0.0181(9) 0.0230(9) 0.0062(8) 0.0111(8) 0.0070(8)
C36 0.0236(9) 0.0187(9) 0.0194(9) 0.0064(7) 0.0065(7) 0.0050(7)
C37 0.0186(8) 0.0174(9) 0.0177(8) 0.0061(7) 0.0055(7) 0.0031(7)
C38 0.0223(9) 0.0240(10) 0.0177(9) 0.0056(7) 0.0056(7) 0.0028(7)
C39 0.0192(9) 0.0227(9) 0.0278(10) 0.0118(8) 0.0096(7) 0.0045(7)
C40 0.0145(8) 0.0139(8) 0.0173(8) 0.0039(7) 0.0026(6) 0.0014(6)
C41 0.0183(8) 0.0130(8) 0.0177(8) 0.0030(7) 0.0048(7) 0.0031(6)
C42 0.0177(8) 0.0217(9) 0.0205(9) 0.0045(7) 0.0069(7) 0.0054(7)
C43 0.0208(9) 0.0280(10) 0.0207(9) 0.0054(8) 0.0015(7) 0.0064(8)
C44 0.0296(10) 0.0260(10) 0.0159(8) 0.0039(7) 0.0061(7) 0.0068(8)
C45 0.0227(9) 0.0240(10) 0.0234(9) 0.0045(8) 0.0115(7) 0.0058(7)
C46 0.0184(8) 0.0196(9) 0.0208(9) 0.0021(7) 0.0045(7) 0.0033(7)
C47 0.0235(10) 0.0199(10) 0.0508(14) 0.0075(9) 0.0027(9) 0.0019(8)
C48 0.0373(12) 0.0252(11) 0.0369(12) 0.0128(9) -0.0013(10) 0.0065(9)
C49 0.0644(17) 0.0220(11) 0.0565(16) 0.0120(11) 0.0382(14) 0.0185(11)
C110 0.0245(9) 0.0189(9) 0.0244(9) 0.0093(8) 0.0061(7) 0.0032(7)
C131 0.0284(11) 0.0261(11) 0.0508(14) 0.0056(10) 0.0098(10) -0.0042(9)
C151 0.0515(14) 0.0230(10) 0.0197(10) 0.0002(8) 0.0090(9) 0.0112(9)
C210 0.0217(9) 0.0363(11) 0.0180(9) 0.0030(8) 0.0080(7) 0.0083(8)
C231 0.0245(10) 0.0209(10) 0.0425(13) -0.0030(9) 0.0018(9) 0.0014(8)
C251 0.0262(10) 0.0406(12) 0.0189(9) 0.0079(9) 0.0035(8) 0.0037(9)
C310 0.0271(10) 0.0185(9) 0.0252(9) 0.0088(8) 0.0100(8) 0.0037(7)
C331 0.0268(11) 0.0306(12) 0.0484(14) 0.0129(10) 0.0094(10) 0.0124(9)
C351 0.0540(14) 0.0234(11) 0.0252(11) 0.0005(9) 0.0083(10) 0.0141(10)

loop_
_atom_type_symbol
_atom_type_description
_atom_type_scat_dispersion_real
_atom_type_scat_dispersion_imag
_atom_type_scat_source
C C 0.0033 0.0016 'International Tables Vol C Tables 4.2.6.8 and 6.1.1.4'
H H 0.0000 0.0000 'International Tables Vol C Tables 4.2.6.8 and 6.1.1.4'
N N 0.0061 0.0033 'International Tables Vol C Tables 4.2.6.8 and 6.1.1.4'
O O 0.0106 0.0060 'International Tables Vol C Tables 4.2.6.8 and 6.1.1.4'
Si Si 0.0817 0.0704 'International Tables Vol C Tables 4.2.6.8 and 6.1.1.4'
Mo Mo -1.6832 0.6857 'International Tables Vol C Tables 4.2.6.8 and 6.1.1.4'

loop_
_geom_angle_atom_site_label_1
_geom_angle_atom_site_label_2
_geom_angle_atom_site_label_3
_geom_angle
N4 Mo1 N3 103.51(6)
N4 Mo1 N2 100.85(6)
N3 Mo1 N2 110.88(6)
N4 Mo1 N1 105.84(6)
N3 Mo1 N1 114.40(6)
N2 Mo1 N1 118.98(6)
O1 Si1 C48 105.30(9)
O1 Si1 C49 111.38(9)
C48 Si1 C49 108.27(12)
O1 Si1 C47 109.29(8)
C48 Si1 C47 111.76(11)
C49 Si1 C47 110.72(12)
C40 O1 Si1 123.91(11)
C11 N1 C17 114.81(13)
C11 N1 Mo1 116.39(11)
C17 N1 Mo1 127.69(11)
C21 N2 C27 114.03(13)
C21 N2 Mo1 120.98(11)
C27 N2 Mo1 124.85(11)
C31 N3 C37 114.54(14)
C31 N3 Mo1 115.18(11)
C37 N3 Mo1 128.52(11)
C40 N4 Mo1 171.05(13)
C16 C11 C12 118.93(17)
C16 C11 N1 120.27(16)
C12 C11 N1 120.80(16)
C11 C12 C13 121.15(18)
C12 C13 C14 118.50(18)
C12 C13 C131 120.50(19)
C14 C13 C131 121.01(18)
C15 C14 C13 121.42(18)
C14 C15 C16 118.93(18)
C14 C15 C151 121.40(18)
C16 C15 C151 119.67(19)
C11 C16 C15 121.03(18)
N1 C17 C19 109.51(15)
N1 C17 C18 111.60(15)
C19 C17 C18 109.25(16)
N1 C17 C110 108.16(14)
C19 C17 C110 109.90(15)
C18 C17 C110 108.41(16)
C26 C21 C22 118.78(17)
C26 C21 N2 119.84(16)
C22 C21 N2 121.37(16)
C21 C22 C23 120.84(18)
C24 C23 C22 118.81(18)
C24 C23 C231 120.02(18)
C22 C23 C231 121.12(19)
C25 C24 C23 121.58(18)
C24 C25 C26 118.39(18)
C24 C25 C251 121.70(18)
C26 C25 C251 119.90(18)
C21 C26 C25 121.59(17)
N2 C27 C210 108.43(14)
N2 C27 C29 111.63(14)
C210 C27 C29 108.74(16)
N2 C27 C28 110.25(15)
C210 C27 C28 109.45(16)
C29 C27 C28 108.32(16)
C36 C31 C32 119.01(17)
C36 C31 N3 120.46(16)
C32 C31 N3 120.50(16)
C33 C32 C31 121.39(18)
C34 C33 C32 118.19(18)
C34 C33 C331 121.35(18)
C32 C33 C331 120.46(19)
C33 C34 C35 121.73(18)
C36 C35 C34 118.90(18)
C36 C35 C351 120.63(18)
C34 C35 C351 120.46(18)
C35 C36 C31 120.77(18)
N3 C37 C39 107.90(14)
N3 C37 C310 110.79(14)
C39 C37 C310 106.93(15)
N3 C37 C38 110.76(14)
C39 C37 C38 110.53(15)
C310 C37 C38 109.84(15)
N4 C40 O1 120.35(15)
N4 C40 C41 122.44(15)
O1 C40 C41 117.09(15)
C42 C41 C46 118.37(17)
C42 C41 C40 120.01(16)
C46 C41 C40 121.62(16)
C43 C42 C41 121.09(17)
C42 C43 C44 120.04(17)
C43 C44 C45 119.58(18)
C46 C45 C44 120.62(18)
C45 C46 C41 120.29(17)

loop_
_geom_bond_atom_site_label_1
_geom_bond_atom_site_label_2
_geom_bond_distance
Mo1 N4 1.8277(15)
Mo1 N3 1.9636(15)
Mo1 N2 1.9699(15)
Mo1 N1 1.9775(15)
Si1 O1 1.6713(14)
Si1 C48 1.851(2)
Si1 C49 1.853(2)
Si1 C47 1.854(2)
O1 C40 1.395(2)
N1 C11 1.443(2)
N1 C17 1.504(2)
N2 C21 1.440(2)
N2 C27 1.505(2)
N3 C31 1.443(2)
N3 C37 1.514(2)
N4 C40 1.280(2)
C11 C16 1.392(3)
C11 C12 1.395(3)
C12 C13 1.396(3)
C13 C14 1.397(3)
C13 C131 1.513(3)
C14 C15 1.387(3)
C15 C16 1.396(3)
C15 C151 1.512(3)
C17 C19 1.528(3)
C17 C18 1.528(3)
C17 C110 1.532(3)
C21 C26 1.392(2)
C21 C22 1.393(3)
C22 C23 1.401(3)
C23 C24 1.396(3)
C23 C231 1.503(3)
C24 C25 1.384(3)
C25 C26 1.400(3)
C25 C251 1.508(3)
C27 C210 1.527(3)
C27 C29 1.531(2)
C27 C28 1.533(3)
C31 C36 1.394(3)
C31 C32 1.397(2)
C32 C33 1.393(3)
C33 C34 1.393(3)
C33 C331 1.512(3)
C34 C35 1.393(3)
C35 C36 1.393(3)
C35 C351 1.519(3)
C37 C39 1.527(2)
C37 C310 1.530(2)
C37 C38 1.532(2)
C40 C41 1.472(2)
C41 C42 1.397(2)
C41 C46 1.402(2)
C42 C43 1.385(3)
C43 C44 1.387(3)
C44 C45 1.388(3)
C45 C46 1.387(3)

loop_
_cod_related_entry_id
_cod_related_entry_database
_cod_related_entry_code
1 ChemSpider 30660426
